data_7027283
loop_
_publ_author_name
'Halcrow, Malcolm A.'
'LindyChia, Li Mei'
'Liu, Xiaoming'
'McInnes, Eric J. L.'
'Yellowlees, Lesley J.'
'Mabbs, Frank E.'
'Scowen, Ian J.'
'McPartlin, Mary'
'Davies, John E.'

_publ_section_title
;
 Syntheses, structures and electrochemistry of copper(II)
 salicylaldehyde/tris(3-phenylpyrazolyl)borate complexes as models for the
 radical copper oxidases
;
_journal_issue 11
_journal_name_full 'Journal of the Chemical Society, Dalton Transactions'
_journal_page_first 1753
_journal_paper_doi 10.1039/a900741e
_journal_year 1999
_chemical_formula_sum 'C37 H34 B Cl2 Cu N7 O'
_chemical_formula_weight 737.96
_chemical_name_systematic
; 
[N-methyl-2-hydroxy-5-methylbenzaldimino][hydrido-tris-{3-phenylpyrazol-1-yl}-
borato]copper(II) dichloromethane solvate
;
_space_group_IT_number 2
_symmetry_cell_setting triclinic
_symmetry_space_group_name_Hall '-P 1'
_symmetry_space_group_name_H-M 'P -1'
_atom_sites_solution_hydrogens geom
_atom_sites_solution_primary direct
_atom_sites_solution_secondary difmap
_audit_creation_method SHELXL
_cell_angle_alpha 114.02(3)
_cell_angle_beta 93.03(3)
_cell_angle_gamma 98.48(3)
_cell_formula_units_Z 2
_cell_length_a 12.203(3)
_cell_length_b 13.957(5)
_cell_length_c 11.703(5)
_cell_measurement_reflns_used 25
_cell_measurement_temperature 293(2)
_cell_volume 1786.6(12)
_computing_cell_refinement 'Rigaku control software'
_computing_data_collection 'Rigaku control software'
_computing_data_reduction 'TEXSAN (Molecular Structure Corporation, 1995)'
_computing_molecular_graphics 'Siemens SHELXTL (Sheldrick, 1987)'
_computing_publication_material 'Siemens SHELXTL (Sheldrick, 1987)'
_computing_structure_refinement 'SHELXL-93 (Sheldrick, 1993)'
_computing_structure_solution 'SHELXS-86 (Sheldrick, 1990)'
_diffrn_ambient_temperature 293(2)
_diffrn_measured_fraction_theta_full 0.999
_diffrn_measured_fraction_theta_max 0.999
_diffrn_measurement_device 'Rigaku AFC7R'
_diffrn_measurement_method 'omega/2theta scans'
_diffrn_radiation_monochromator graphite
_diffrn_radiation_source 'fine-focus sealed tube'
_diffrn_radiation_type MoK\a
_diffrn_radiation_wavelength 0.71069
_diffrn_reflns_av_R_equivalents 0.0368
_diffrn_reflns_av_sigmaI/netI 0.0308
_diffrn_reflns_limit_h_max 14
_diffrn_reflns_limit_h_min 0
_diffrn_reflns_limit_k_max 16
_diffrn_reflns_limit_k_min -16
_diffrn_reflns_limit_l_max 13
_diffrn_reflns_limit_l_min -13
_diffrn_reflns_number 7876
_diffrn_reflns_theta_full 24.98
_diffrn_reflns_theta_max 24.98
_diffrn_reflns_theta_min 2.53
_diffrn_standards_decay_% -0.8
_diffrn_standards_interval_count 200
_diffrn_standards_number 3
_exptl_absorpt_coefficient_mu 0.801
_exptl_absorpt_correction_T_max 1.000
_exptl_absorpt_correction_T_min 0.945
_exptl_absorpt_correction_type Semi-empirical
_exptl_crystal_colour Block
_exptl_crystal_density_diffrn 1.372
_exptl_crystal_description Green
_exptl_crystal_F_000 762
_exptl_crystal_size_max 0.40
_exptl_crystal_size_mid 0.30
_exptl_crystal_size_min 0.25
_refine_diff_density_max 0.469
_refine_diff_density_min -0.416
_refine_diff_density_rms 0.051
_refine_ls_extinction_method none
_refine_ls_goodness_of_fit_ref 1.043
_refine_ls_hydrogen_treatment mixed
_refine_ls_matrix_type full
_refine_ls_number_parameters 442
_refine_ls_number_reflns 6281
_refine_ls_number_restraints 0
_refine_ls_restrained_S_all 1.043
_refine_ls_R_factor_all 0.0493
_refine_ls_R_factor_gt 0.0403
_refine_ls_shift/su_max 0.001
_refine_ls_shift/su_mean 0.000
_refine_ls_structure_factor_coef Fsqd
_refine_ls_weighting_details 'calc w=1/[\s^2^(Fo^2^)+(0.0532P)^2^+0.9267P] where P=(Fo^2^+2Fc^2^)/3'
_refine_ls_weighting_scheme calc
_refine_ls_wR_factor_gt 0.1047
_refine_ls_wR_factor_ref 0.1103
_reflns_number_observed 5371
_reflns_number_total 6281
_reflns_observed_criterion >2sigma(I)
_cod_data_source_file 900741esup1.cif
_cod_data_source_block mh9705/mh307
_cod_depositor_comments
;
The following automatic conversions were performed:

'_symmetry_cell_setting' value 'Triclinic' changed to 'triclinic'
according to /home/saulius/struct/CIF-dictionaries/cif_core.dic
dictionary named 'cif_core.dic' version 2.4.2 from 2011-04-26.

Automatic conversion script
Id: cif_fix_values 1891 2012-01-12 08:04:46Z andrius 
;
_cod_original_cell_volume 1786.6(11)
_cod_original_sg_symbol_H-M P(-1)
_cod_database_code 7027283

loop_
_symmetry_equiv_pos_as_xyz
'x, y, z'
'-x, -y, -z'

loop_
_atom_site_label
_atom_site_type_symbol
_atom_site_fract_x
_atom_site_fract_y
_atom_site_fract_z
_atom_site_U_iso_or_equiv
_atom_site_adp_type
_atom_site_occupancy
_atom_site_symmetry_multiplicity
_atom_site_calc_flag
_atom_site_refinement_flags
Cu1 Cu 0.31200(2) 0.23089(2) 0.66274(3) 0.03753(11) Uani 1 1 d .
N11 N 0.22893(18) 0.08458(18) 0.7906(2) 0.0442(5) Uani 1 1 d .
N12 N 0.20003(17) 0.17225(17) 0.7819(2) 0.0426(5) Uani 1 1 d .
C11 C 0.1418(3) 0.0296(2) 0.8168(3) 0.0553(7) Uani 1 1 d .
H11 H 0.1416 -0.0331 0.8271 0.066 Uiso 1 1 calc R
C12 C 0.0537(2) 0.0808(3) 0.8257(3) 0.0569(7) Uani 1 1 d .
H12 H -0.0174 0.0605 0.8427 0.068 Uiso 1 1 calc R
C13 C 0.0931(2) 0.1704(2) 0.8038(2) 0.0440(6) Uani 1 1 d .
C14 C 0.0345(2) 0.2555(2) 0.8043(2) 0.0468(6) Uani 1 1 d .
C15 C 0.0906(2) 0.3582(2) 0.8393(3) 0.0549(7) Uani 1 1 d .
H15 H 0.1676 0.3744 0.8621 0.066 Uiso 1 1 calc R
C16 C 0.0341(3) 0.4374(3) 0.8409(3) 0.0705(9) Uani 1 1 d .
H16 H 0.0729 0.5065 0.8646 0.085 Uiso 1 1 calc R
C17 C -0.0799(3) 0.4139(3) 0.8075(4) 0.0808(11) Uani 1 1 d .
H17 H -0.1183 0.4674 0.8096 0.097 Uiso 1 1 calc R
C18 C -0.1356(3) 0.3134(4) 0.7717(4) 0.0859(12) Uani 1 1 d .
H18 H -0.2125 0.2979 0.7485 0.103 Uiso 1 1 calc R
C19 C -0.0805(3) 0.2331(3) 0.7688(4) 0.0686(9) Uani 1 1 d .
H19 H -0.1201 0.1640 0.7432 0.082 Uiso 1 1 calc R
N21 N 0.43463(18) 0.15710(17) 0.8217(2) 0.0413(5) Uani 1 1 d .
N22 N 0.44536(17) 0.23777(16) 0.78250(19) 0.0388(5) Uani 1 1 d .
C21 C 0.5176(2) 0.1786(2) 0.9128(3) 0.0490(7) Uani 1 1 d .
H21 H 0.5284 0.1357 0.9543 0.059 Uiso 1 1 calc R
C22 C 0.5839(2) 0.2735(2) 0.9349(3) 0.0502(7) Uani 1 1 d .
H22 H 0.6471 0.3077 0.9938 0.060 Uiso 1 1 calc R
C23 C 0.5371(2) 0.3085(2) 0.8507(2) 0.0395(5) Uani 1 1 d .
C24 C 0.5833(2) 0.4024(2) 0.8290(2) 0.0403(5) Uani 1 1 d .
C25 C 0.6262(2) 0.4996(2) 0.9304(3) 0.0517(7) Uani 1 1 d .
H25 H 0.6221 0.5064 1.0124 0.062 Uiso 1 1 calc R
C26 C 0.6748(3) 0.5859(3) 0.9096(4) 0.0661(9) Uani 1 1 d .
H26 H 0.7017 0.6512 0.9775 0.079 Uiso 1 1 calc R
C27 C 0.6834(3) 0.5755(3) 0.7882(4) 0.0687(9) Uani 1 1 d .
H27 H 0.7179 0.6333 0.7746 0.082 Uiso 1 1 calc R
C28 C 0.6413(3) 0.4801(3) 0.6875(3) 0.0625(8) Uani 1 1 d .
H28 H 0.6463 0.4736 0.6057 0.075 Uiso 1 1 calc R
C29 C 0.5916(2) 0.3938(2) 0.7076(3) 0.0494(6) Uani 1 1 d .
H29 H 0.5633 0.3293 0.6390 0.059 Uiso 1 1 calc R
N31 N 0.34579(18) 0.01474(16) 0.6134(2) 0.0423(5) Uani 1 1 d .
N32 N 0.33754(17) 0.08091(16) 0.55492(19) 0.0397(5) Uani 1 1 d .
C31 C 0.3621(2) -0.0796(2) 0.5291(3) 0.0478(6) Uani 1 1 d .
H31 H 0.3705 -0.1378 0.5462 0.057 Uiso 1 1 calc R
C32 C 0.3647(2) -0.0770(2) 0.4142(3) 0.0483(6) Uani 1 1 d .
H32 H 0.3742 -0.1319 0.3389 0.058 Uiso 1 1 calc R
C33 C 0.3499(2) 0.0255(2) 0.4336(2) 0.0402(5) Uani 1 1 d .
C34 C 0.3520(2) 0.0738(2) 0.3426(3) 0.0448(6) Uani 1 1 d .
C35 C 0.3948(2) 0.1810(2) 0.3794(3) 0.0539(7) Uani 1 1 d .
H35 H 0.4212 0.2240 0.4637 0.065 Uiso 1 1 calc R
C36 C 0.3992(3) 0.2252(3) 0.2929(3) 0.0681(9) Uani 1 1 d .
H36 H 0.4276 0.2975 0.3191 0.082 Uiso 1 1 calc R
C37 C 0.3614(4) 0.1617(4) 0.1680(4) 0.0840(12) Uani 1 1 d .
H37 H 0.3647 0.1908 0.1092 0.101 Uiso 1 1 calc R
C38 C 0.3188(4) 0.0555(4) 0.1301(3) 0.0841(12) Uani 1 1 d .
H38 H 0.2931 0.0128 0.0455 0.101 Uiso 1 1 calc R
C39 C 0.3139(3) 0.0112(3) 0.2166(3) 0.0630(8) Uani 1 1 d .
H39 H 0.2848 -0.0610 0.1899 0.076 Uiso 1 1 calc R
B1 B 0.3432(3) 0.0563(2) 0.7574(3) 0.0443(7) Uani 1 1 d .
H1 H 0.3583 0.0017 0.7854 0.053 Uiso 1 1 calc R
O1 O 0.34318(15) 0.38176(14) 0.72906(17) 0.0453(4) Uani 1 1 d .
C41 C 0.3040(2) 0.44283(19) 0.6833(2) 0.0403(5) Uani 1 1 d .
C42 C 0.3551(2) 0.5513(2) 0.7305(3) 0.0506(7) Uani 1 1 d .
H42 H 0.4185 0.5765 0.7896 0.061 Uiso 1 1 calc R
C43 C 0.3131(3) 0.6207(2) 0.6909(3) 0.0568(7) Uani 1 1 d .
H43 H 0.3483 0.6919 0.7251 0.068 Uiso 1 1 calc R
C44 C 0.2194(3) 0.5870(2) 0.6011(3) 0.0547(7) Uani 1 1 d .
C45 C 0.1708(2) 0.4818(2) 0.5527(3) 0.0525(7) Uani 1 1 d .
H45 H 0.1086 0.4578 0.4922 0.063 Uiso 1 1 calc R
C46 C 0.2109(2) 0.4077(2) 0.5902(2) 0.0412(6) Uani 1 1 d .
C47 C 0.1513(2) 0.2993(2) 0.5345(2) 0.0458(6) Uani 1 1 d .
H47 H 0.0856 0.2853 0.4819 0.055 Uiso 1 1 calc R
N4 N 0.17897(17) 0.21983(16) 0.54960(19) 0.0408(5) Uani 1 1 d .
C51 C 0.1015(2) 0.1173(2) 0.4854(3) 0.0550(7) Uani 1 1 d .
H51A H 0.0942 0.0820 0.5407 0.083 Uiso 1 1 calc R
H51B H 0.1299 0.0732 0.4106 0.083 Uiso 1 1 calc R
H51C H 0.0298 0.1296 0.4630 0.083 Uiso 1 1 calc R
C48 C 0.1764(3) 0.6649(3) 0.5575(4) 0.0811(11) Uani 1 1 d .
H48A H 0.2313 0.6891 0.5146 0.122 Uiso 1 1 calc R
H48B H 0.1622 0.7249 0.6292 0.122 Uiso 1 1 calc R
H48C H 0.1085 0.6299 0.5011 0.122 Uiso 1 1 calc R
C1S C -0.0065(6) 0.2851(4) 1.1403(5) 0.129(2) Uani 1 1 d .
H1SA H 0.0318 0.2992 1.0767 0.155 Uiso 1 1 calc R
H1SB H -0.0067 0.3530 1.2106 0.155 Uiso 1 1 calc R
Cl1S Cl 0.06263(12) 0.20924(14) 1.19024(15) 0.1279(5) Uani 1 1 d .
Cl2S Cl -0.14687(14) 0.21905(16) 1.07595(14) 0.1407(6) Uani 1 1 d .

loop_
_atom_site_aniso_label
_atom_site_aniso_U_11
_atom_site_aniso_U_22
_atom_site_aniso_U_33
_atom_site_aniso_U_23
_atom_site_aniso_U_13
_atom_site_aniso_U_12
Cu1 0.03533(17) 0.03525(17) 0.04173(18) 0.01626(13) -0.00217(12) 0.00792(12)
N11 0.0426(12) 0.0479(12) 0.0492(12) 0.0271(10) 0.0073(10) 0.0088(10)
N12 0.0369(11) 0.0457(12) 0.0506(12) 0.0248(10) 0.0081(9) 0.0094(9)
C11 0.0554(17) 0.0548(17) 0.0654(18) 0.0365(15) 0.0116(14) 0.0043(14)
C12 0.0405(15) 0.0661(19) 0.0711(19) 0.0369(16) 0.0139(14) 0.0042(14)
C13 0.0356(13) 0.0525(15) 0.0429(14) 0.0198(12) 0.0056(11) 0.0060(11)
C14 0.0369(13) 0.0613(17) 0.0443(14) 0.0228(13) 0.0075(11) 0.0125(12)
C15 0.0408(15) 0.0598(18) 0.0616(18) 0.0214(15) 0.0050(13) 0.0142(13)
C16 0.064(2) 0.063(2) 0.085(2) 0.0286(18) 0.0092(18) 0.0220(17)
C17 0.066(2) 0.089(3) 0.097(3) 0.040(2) 0.012(2) 0.042(2)
C18 0.0398(18) 0.100(3) 0.125(3) 0.052(3) 0.0028(19) 0.0243(19)
C19 0.0382(16) 0.075(2) 0.094(3) 0.037(2) 0.0039(16) 0.0107(15)
N21 0.0412(12) 0.0453(12) 0.0445(12) 0.0241(10) 0.0046(9) 0.0139(9)
N22 0.0361(11) 0.0400(11) 0.0427(11) 0.0189(9) 0.0031(9) 0.0107(9)
C21 0.0484(16) 0.0629(18) 0.0455(15) 0.0289(13) 0.0048(12) 0.0218(14)
C22 0.0432(15) 0.0603(17) 0.0446(14) 0.0193(13) -0.0043(12) 0.0136(13)
C23 0.0333(12) 0.0451(14) 0.0366(12) 0.0118(11) 0.0034(10) 0.0130(11)
C24 0.0276(12) 0.0440(14) 0.0469(14) 0.0157(11) 0.0022(10) 0.0101(10)
C25 0.0407(15) 0.0507(16) 0.0561(17) 0.0161(13) -0.0043(12) 0.0085(12)
C26 0.0508(18) 0.0474(17) 0.087(2) 0.0198(16) -0.0133(16) 0.0031(14)
C27 0.0445(17) 0.063(2) 0.110(3) 0.049(2) 0.0046(18) 0.0077(15)
C28 0.0521(18) 0.077(2) 0.076(2) 0.0455(19) 0.0178(16) 0.0181(16)
C29 0.0394(14) 0.0538(16) 0.0529(16) 0.0198(13) 0.0048(12) 0.0109(12)
N31 0.0435(12) 0.0387(11) 0.0495(12) 0.0226(10) 0.0049(10) 0.0105(9)
N32 0.0408(11) 0.0371(11) 0.0426(11) 0.0170(9) 0.0034(9) 0.0108(9)
C31 0.0471(15) 0.0343(13) 0.0642(17) 0.0218(13) 0.0079(13) 0.0107(11)
C32 0.0476(15) 0.0374(14) 0.0529(16) 0.0114(12) 0.0078(12) 0.0090(12)
C33 0.0348(13) 0.0395(13) 0.0428(14) 0.0136(11) 0.0037(10) 0.0074(10)
C34 0.0382(14) 0.0513(15) 0.0472(14) 0.0204(12) 0.0088(11) 0.0150(12)
C35 0.0538(17) 0.0553(17) 0.0560(17) 0.0266(14) 0.0064(13) 0.0105(14)
C36 0.070(2) 0.075(2) 0.081(2) 0.051(2) 0.0214(18) 0.0207(18)
C37 0.108(3) 0.105(3) 0.074(2) 0.060(2) 0.040(2) 0.049(3)
C38 0.121(3) 0.095(3) 0.0442(18) 0.0281(19) 0.0156(19) 0.045(3)
C39 0.077(2) 0.0634(19) 0.0462(16) 0.0181(15) 0.0095(15) 0.0193(17)
B1 0.0446(16) 0.0441(16) 0.0531(17) 0.0282(14) 0.0050(13) 0.0115(13)
O1 0.0419(10) 0.0374(9) 0.0521(10) 0.0158(8) -0.0084(8) 0.0084(8)
C41 0.0388(13) 0.0376(13) 0.0460(14) 0.0169(11) 0.0076(11) 0.0130(11)
C42 0.0442(15) 0.0421(14) 0.0626(17) 0.0201(13) 0.0030(13) 0.0062(12)
C43 0.0576(18) 0.0407(15) 0.077(2) 0.0275(15) 0.0179(16) 0.0106(13)
C44 0.0585(18) 0.0536(17) 0.0671(18) 0.0364(15) 0.0175(15) 0.0189(14)
C45 0.0502(16) 0.0599(18) 0.0568(17) 0.0323(14) 0.0029(13) 0.0161(14)
C46 0.0385(13) 0.0436(14) 0.0451(14) 0.0209(11) 0.0036(11) 0.0118(11)
C47 0.0394(14) 0.0523(16) 0.0464(14) 0.0225(12) -0.0040(11) 0.0090(12)
N4 0.0368(11) 0.0396(11) 0.0427(11) 0.0153(9) -0.0016(9) 0.0054(9)
C51 0.0476(16) 0.0455(15) 0.0600(17) 0.0150(13) -0.0097(13) -0.0001(13)
C48 0.089(3) 0.074(2) 0.110(3) 0.063(2) 0.017(2) 0.028(2)
C1S 0.210(7) 0.080(3) 0.102(4) 0.052(3) 0.020(4) 0.002(4)
Cl1S 0.0995(9) 0.1572(13) 0.1318(11) 0.0793(10) -0.0098(8) -0.0085(9)
Cl2S 0.1323(12) 0.1944(17) 0.1078(10) 0.0597(11) 0.0132(9) 0.0793(12)

loop_
_atom_type_symbol
_atom_type_description
_atom_type_scat_dispersion_real
_atom_type_scat_dispersion_imag
_atom_type_scat_source
C C 0.0033 0.0016 'International Tables Vol C Tables 4.2.6.8 and 6.1.1.4'
H H 0.0000 0.0000 'International Tables Vol C Tables 4.2.6.8 and 6.1.1.4'
N N 0.0061 0.0033 'International Tables Vol C Tables 4.2.6.8 and 6.1.1.4'
O O 0.0106 0.0060 'International Tables Vol C Tables 4.2.6.8 and 6.1.1.4'
B B 0.0013 0.0007 'International Tables Vol C Tables 4.2.6.8 and 6.1.1.4'
Cu Cu 0.3201 1.2651 'International Tables Vol C Tables 4.2.6.8 and 6.1.1.4'
Cl Cl 0.1484 0.1585 'International Tables Vol C Tables 4.2.6.8 and 6.1.1.4'

loop_
_geom_angle_atom_site_label_1
_geom_angle_atom_site_label_2
_geom_angle_atom_site_label_3
_geom_angle
O1 Cu1 N4 92.76(9)
O1 Cu1 N32 154.84(9)
N4 Cu1 N32 94.25(9)
O1 Cu1 N22 88.94(8)
N4 Cu1 N22 177.41(8)
N32 Cu1 N22 85.01(9)
O1 Cu1 N12 111.57(9)
N4 Cu1 N12 90.74(9)
N32 Cu1 N12 92.48(9)
N22 Cu1 N12 86.82(8)
C11 N11 N12 110.1(2)
C11 N11 B1 129.9(2)
N12 N11 B1 119.6(2)
C13 N12 N11 106.1(2)
C13 N12 Cu1 135.83(18)
N11 N12 Cu1 111.86(15)
N11 C11 C12 108.6(3)
C11 C12 C13 105.3(2)
N12 C13 C12 109.9(2)
N12 C13 C14 121.0(2)
C12 C13 C14 129.1(2)
C15 C14 C19 118.4(3)
C15 C14 C13 121.5(2)
C19 C14 C13 120.1(3)
C14 C15 C16 120.7(3)
C17 C16 C15 119.9(3)
C18 C17 C16 119.8(3)
C17 C18 C19 121.1(3)
C18 C19 C14 120.0(3)
C21 N21 N22 109.4(2)
C21 N21 B1 128.7(2)
N22 N21 B1 121.8(2)
C23 N22 N21 106.7(2)
C23 N22 Cu1 137.53(17)
N21 N22 Cu1 114.96(15)
N21 C21 C22 109.0(2)
C21 C22 C23 105.6(2)
N22 C23 C22 109.3(2)
N22 C23 C24 123.5(2)
C22 C23 C24 126.9(2)
C29 C24 C25 118.9(3)
C29 C24 C23 120.6(2)
C25 C24 C23 120.4(2)
C26 C25 C24 120.2(3)
C27 C26 C25 120.1(3)
C28 C27 C26 120.2(3)
C27 C28 C29 120.0(3)
C28 C29 C24 120.7(3)
C31 N31 N32 109.2(2)
C31 N31 B1 130.3(2)
N32 N31 B1 120.3(2)
C33 N32 N31 106.7(2)
C33 N32 Cu1 135.97(17)
N31 N32 Cu1 117.35(16)
N31 C31 C32 109.3(2)
C31 C32 C33 105.3(2)
N32 C33 C32 109.5(2)
N32 C33 C34 122.0(2)
C32 C33 C34 128.5(2)
C39 C34 C35 118.4(3)
C39 C34 C33 120.0(3)
C35 C34 C33 121.5(2)
C36 C35 C34 121.2(3)
C37 C36 C35 119.6(3)
C38 C37 C36 120.0(3)
C37 C38 C39 120.5(3)
C34 C39 C38 120.3(3)
N11 B1 N21 109.6(2)
N11 B1 N31 110.0(2)
N21 B1 N31 107.5(2)
C41 O1 Cu1 127.87(16)
O1 C41 C46 123.9(2)
O1 C41 C42 119.0(2)
C46 C41 C42 117.0(2)
C43 C42 C41 121.4(3)
C42 C43 C44 121.9(3)
C45 C44 C43 117.2(3)
C45 C44 C48 122.1(3)
C43 C44 C48 120.7(3)
C44 C45 C46 122.9(3)
C41 C46 C45 119.5(2)
C41 C46 C47 122.5(2)
C45 C46 C47 117.9(2)
N4 C47 C46 127.0(2)
C47 N4 C51 116.5(2)
C47 N4 Cu1 123.84(18)
C51 N4 Cu1 119.52(17)
Cl1S C1S Cl2S 110.9(3)

loop_
_geom_bond_atom_site_label_1
_geom_bond_atom_site_label_2
_geom_bond_distance
Cu1 O1 1.8928(19)
Cu1 N4 1.986(2)
Cu1 N32 2.038(2)
Cu1 N22 2.056(2)
Cu1 N12 2.299(2)
N11 C11 1.341(3)
N11 N12 1.362(3)
N11 B1 1.532(4)
N12 C13 1.341(3)
C11 C12 1.363(4)
C12 C13 1.399(4)
C13 C14 1.472(4)
C14 C15 1.377(4)
C14 C19 1.393(4)
C15 C16 1.381(4)
C16 C17 1.378(5)
C17 C18 1.348(6)
C18 C19 1.380(5)
N21 C21 1.337(3)
N21 N22 1.371(3)
N21 B1 1.542(4)
N22 C23 1.343(3)
C21 C22 1.363(4)
C22 C23 1.398(4)
C23 C24 1.472(4)
C24 C29 1.386(4)
C24 C25 1.392(4)
C25 C26 1.381(4)
C26 C27 1.379(5)
C27 C28 1.372(5)
C28 C29 1.381(4)
N31 C31 1.337(3)
N31 N32 1.366(3)
N31 B1 1.548(4)
N32 C33 1.342(3)
C31 C32 1.361(4)
C32 C33 1.396(4)
C33 C34 1.474(4)
C34 C39 1.383(4)
C34 C35 1.384(4)
C35 C36 1.383(4)
C36 C37 1.374(6)
C37 C38 1.370(6)
C38 C39 1.385(5)
O1 C41 1.307(3)
C41 C46 1.410(4)
C41 C42 1.411(4)
C42 C43 1.378(4)
C43 C44 1.395(5)
C44 C45 1.363(4)
C44 C48 1.519(4)
C45 C46 1.414(4)
C46 C47 1.438(4)
C47 N4 1.279(3)
N4 C51 1.469(3)
C1S Cl1S 1.700(6)
C1S Cl2S 1.784(6)
